data_4346045
loop_
_publ_author_name
'Gonzalez, Miguel I.'
'Bloch, Eric D.'
'Mason, Jarad A.'
'Teat, Simon J.'
'Long, Jeffrey R.'

_publ_section_title
;
 Single-crystal-to-single-crystal metalation of a metal-organic framework:
 a route toward structurally well-defined catalysts.
;
_journal_issue 6
_journal_name_full 'Inorganic chemistry'
_journal_page_first 2995
_journal_page_last 3005
_journal_paper_doi 10.1021/acs.inorgchem.5b00096
_journal_volume 54
_journal_year 2015
_chemical_formula_sum 'C83.52 H40 Cr5.22 N10.44 O52.88 Zr6'
_chemical_formula_weight 2854.50
_chemical_name_common Zr6O4(OH)4(bpydc)5.22(Co(CO)4)5.22
_space_group_crystal_system cubic
_space_group_IT_number 205
_space_group_name_Hall '-P 2ac 2ab 3'
_space_group_name_H-M_alt 'P a -3'
_atom_sites_solution_hydrogens geom
_atom_sites_solution_primary direct
_atom_sites_solution_secondary difmap
_audit_creation_method SHELXL-2014
_cell_angle_alpha 90
_cell_angle_beta 90
_cell_angle_gamma 90
_cell_formula_units_Z 4
_cell_length_a 26.0205(7)
_cell_length_b 26.0205(7)
_cell_length_c 26.0205(7)
_cell_measurement_reflns_used 9155
_cell_measurement_temperature 100(2)
_cell_measurement_theta_max 39.193
_cell_measurement_theta_min 3.651
_cell_volume 17617.6(8)
_computing_cell_refinement 'Bruker SAINT v8.18c'
_computing_data_collection 'Bruker APEX 2'
_computing_data_reduction 'Bruker SAINT v8.18c'
_computing_molecular_graphics 'Olex2 (Dolomanov et al., 2009)'
_computing_publication_material 'Olex2 (Dolomanov et al., 2009)'
_computing_structure_refinement 'SHELXL-2014 (Sheldrick, 2014)'
_computing_structure_solution SHELXS-2014
_diffrn_ambient_temperature 100(2)
_diffrn_measured_fraction_theta_full 0.998
_diffrn_measured_fraction_theta_max 0.999
_diffrn_measurement_device_type 'Bruker APEX II CCD diffractometer'
_diffrn_measurement_method '\w/\q scans'
_diffrn_radiation_type synchrotron
_diffrn_radiation_wavelength 0.8856
_diffrn_reflns_av_R_equivalents 0.0575
_diffrn_reflns_av_unetI/netI 0.0185
_diffrn_reflns_Laue_measured_fraction_full 0.998
_diffrn_reflns_Laue_measured_fraction_max 0.999
_diffrn_reflns_limit_h_max 36
_diffrn_reflns_limit_h_min -36
_diffrn_reflns_limit_k_max 37
_diffrn_reflns_limit_k_min -37
_diffrn_reflns_limit_l_max 37
_diffrn_reflns_limit_l_min -37
_diffrn_reflns_number 243397
_diffrn_reflns_point_group_measured_fraction_full 0.998
_diffrn_reflns_point_group_measured_fraction_max 0.999
_diffrn_reflns_theta_full 32.097
_diffrn_reflns_theta_max 39.295
_diffrn_reflns_theta_min 0.975
_diffrn_source 'Advanced Light Source station 11.3.1'
_exptl_absorpt_coefficient_mu 1.281
_exptl_absorpt_correction_T_max 0.951
_exptl_absorpt_correction_T_min 0.896
_exptl_absorpt_correction_type multi-scan
_exptl_absorpt_process_details 'SADABS 2008/1 Bruker AXS Madison WI USA'
_exptl_crystal_colour 'Dark Green'
_exptl_crystal_density_diffrn 1.076
_exptl_crystal_density_method 'not measured'
_exptl_crystal_description octahedron
_exptl_crystal_F_000 5610
_exptl_crystal_size_max 0.040
_exptl_crystal_size_mid 0.040
_exptl_crystal_size_min 0.040
_refine_diff_density_max 2.685
_refine_diff_density_min -0.995
_refine_diff_density_rms 0.152
_refine_ls_extinction_method none
_refine_ls_goodness_of_fit_ref 1.115
_refine_ls_hydrogen_treatment constr
_refine_ls_matrix_type full
_refine_ls_number_parameters 461
_refine_ls_number_reflns 9271
_refine_ls_number_restraints 709
_refine_ls_restrained_S_all 1.104
_refine_ls_R_factor_all 0.0562
_refine_ls_R_factor_gt 0.0539
_refine_ls_shift/su_max 0.001
_refine_ls_shift/su_mean 0.000
_refine_ls_structure_factor_coef Fsqd
_refine_ls_weighting_details 'w=1/[\s^2^(Fo^2^)+(0.1071P)^2^+26.5553P] where P=(Fo^2^+2Fc^2^)/3'
_refine_ls_weighting_scheme calc
_refine_ls_wR_factor_gt 0.1644
_refine_ls_wR_factor_ref 0.1666
_reflns_Friedel_coverage 0.000
_reflns_number_gt 8848
_reflns_number_total 9271
_reflns_threshold_expression 'I > 2\s(I)'
_cod_data_source_file ic5b00096_si_004.cif
_cod_data_source_block mig038s
_cod_depositor_comments
;
The following automatic conversions were performed:

data item '_atom_sites_solution_primary' value 'Direct' was changed
to 'direct' in accordance with the
/home/saulius/struct/COD-crude-data/automatic-downloads/DataCite-retrospective/ACS/depositions/lib/dictionaries/cif_core.dic
dictionary named 'cif_core.dic' version 2.4.2 last updated on
2011-04-26.

Automatic conversion script
Id: cif_fix_values 6909 2019-04-08 15:41:33Z antanas 
;
_cod_original_cell_volume 17617.6(14)
_cod_database_code 4346045
_shelx_space_group_comment
;
The symmetry employed for this shelxl refinement is uniquely defined
by the following loop, which should always be used as a source of
symmetry information in preference to the above space-group names.
They are only intended as comments.
;
_shelx_estimated_absorpt_t_min 0.951
_shelx_estimated_absorpt_t_max 0.951
_shelxl_version_number 2014-3

loop_
_space_group_symop_operation_xyz
'x, y, z'
'z, x, y'
'y, z, x'
'-y+1/2, -z, x+1/2'
'z+1/2, -x+1/2, -y'
'-y, z+1/2, -x+1/2'
'-z+1/2, -x, y+1/2'
'-z, x+1/2, -y+1/2'
'y+1/2, -z+1/2, -x'
'-x+1/2, -y, z+1/2'
'x+1/2, -y+1/2, -z'
'-x, y+1/2, -z+1/2'
'-x, -y, -z'
'-z, -x, -y'
'-y, -z, -x'
'y-1/2, z, -x-1/2'
'-z-1/2, x-1/2, y'
'y, -z-1/2, x-1/2'
'z-1/2, x, -y-1/2'
'z, -x-1/2, y-1/2'
'-y-1/2, z-1/2, x'
'x-1/2, y, -z-1/2'
'-x-1/2, y-1/2, z'
'x, -y-1/2, z-1/2'

loop_
_atom_site_label
_atom_site_type_symbol
_atom_site_fract_x
_atom_site_fract_y
_atom_site_fract_z
_atom_site_U_iso_or_equiv
_atom_site_adp_type
_atom_site_occupancy
_atom_site_site_symmetry_order
_atom_site_calc_flag
_atom_site_refinement_flags_posn
_atom_site_refinement_flags_adp
_atom_site_refinement_flags_occupancy
_atom_site_disorder_assembly
_atom_site_disorder_group
Zr1 Zr 0.48565(2) 0.51702(2) -0.40777(2) 0.01540(9) Uani 1 1 d D . . . .
O1A O 0.4491(2) 0.5704(2) -0.4655(2) 0.0161(9) Uani 0.5 1 d . . P . 1
O2A O 0.5389(2) 0.5389(2) -0.4611(2) 0.0164(17) Uani 0.5 3 d S T P . 1
O1B O 0.4621(2) 0.5524(2) -0.4746(2) 0.0150(9) Uani 0.5 1 d . . P . 2
O2B O 0.5523(2) 0.5523(2) -0.4477(2) 0.0165(15) Uani 0.5 3 d S T P . 2
C4 C 0.3189(2) 0.5384(3) -0.3690(2) 0.0533(16) Uani 0.87 1 d . U P . .
C9 C 0.1324(2) 0.5181(4) -0.1826(2) 0.0568(17) Uani 0.87 1 d . U P . .
C11 C 0.36458(17) 0.5349(2) -0.40384(18) 0.0315(10) Uani 0.87 1 d . . P . 1
C12 C 0.09790(18) 0.5074(2) -0.13897(17) 0.0306(9) Uani 0.87 1 d . . P A 1
O3 O 0.40791(13) 0.53491(15) -0.38142(13) 0.0276(7) Uani 0.87 1 d D U P . 1
O4 O 0.35563(12) 0.53386(14) -0.45139(13) 0.0284(7) Uani 0.87 1 d . U P . 1
O5 O 0.11969(12) 0.49382(14) -0.09754(12) 0.0282(7) Uani 0.87 1 d . U P A 1
O6 O 0.05095(12) 0.51418(14) -0.14637(11) 0.0342(7) Uani 0.87 1 d . . P A 1
O3' O 0.4177(11) 0.5350(17) -0.3629(14) 0.057(8) Uiso 0.13 1 d D U P . 2
O4' O 0.3409(13) 0.5367(13) -0.4779(14) 0.049(6) Uiso 0.13 1 d . U P . 2
O5' O 0.1449(15) 0.4858(14) -0.0772(15) 0.056(7) Uiso 0.13 1 d . U P B 2
O6' O 0.05095(12) 0.51418(14) -0.14637(11) 0.0342(7) Uani 0.13 1 d . . P C 2
Cr1A Cr 0.3005(2) 0.5225(3) -0.2017(2) 0.100(2) Uani 0.47 1 d D U P . 1
C13A C 0.3002(6) 0.5110(12) -0.1343(4) 0.100(3) Uani 0.47 1 d D U P . 1
C14A C 0.3686(5) 0.5096(13) -0.2071(9) 0.104(3) Uani 0.47 1 d D U P . 1
C15A C 0.2973(8) 0.4500(5) -0.2045(8) 0.108(3) Uani 0.47 1 d D U P . 1
C16A C 0.3161(9) 0.5864(6) -0.1705(9) 0.117(4) Uani 0.47 1 d D U P . 1
O7A O 0.2979(5) 0.5086(10) -0.0879(4) 0.120(4) Uani 0.47 1 d D U P . 1
O8A O 0.4135(6) 0.4954(11) -0.2090(7) 0.108(5) Uani 0.47 1 d D U P . 1
O9A O 0.3148(9) 0.4098(8) -0.2017(8) 0.146(5) Uani 0.47 1 d D U P . 1
O10A O 0.3323(8) 0.6266(7) -0.1661(10) 0.149(5) Uani 0.47 1 d D U P . 1
N1A N 0.2894(6) 0.5372(6) -0.2801(4) 0.054(3) Uani 0.47 1 d D U P . 1
N2A N 0.2210(4) 0.5284(6) -0.2118(6) 0.055(3) Uani 0.47 1 d D U P . 1
C1A C 0.2401(6) 0.5464(7) -0.2996(6) 0.053(2) Uani 0.47 1 d . U P . 1
C2A C 0.2306(5) 0.5559(7) -0.3508(5) 0.051(2) Uani 0.47 1 d . U P . 1
H2A H 0.1967 0.5641 -0.3616 0.061 Uiso 0.47 1 calc R U P . 1
C3A C 0.2698(6) 0.5535(6) -0.3869(6) 0.048(2) Uani 0.47 1 d . U P . 1
H3A H 0.2639 0.5618 -0.4220 0.058 Uiso 0.47 1 calc R U P . 1
C5A C 0.3260(10) 0.5344(8) -0.3168(9) 0.051(3) Uani 0.47 1 d . U P . 1
H5A H 0.3602 0.5290 -0.3054 0.061 Uiso 0.47 1 calc R U P . 1
C6A C 0.2014(6) 0.5406(7) -0.2594(6) 0.055(2) Uani 0.47 1 d . U P . 1
C7A C 0.1483(5) 0.5451(7) -0.2698(5) 0.052(2) Uani 0.47 1 d . U P . 1
H7A H 0.1370 0.5535 -0.3034 0.063 Uiso 0.47 1 calc R U P . 1
C8A C 0.1125(9) 0.5373(8) -0.2305(9) 0.055(3) Uani 0.47 1 d . U P . 1
H8A H 0.0769 0.5442 -0.2351 0.067 Uiso 0.47 1 calc R U P . 1
C10A C 0.1867(8) 0.5205(7) -0.1750(8) 0.054(3) Uani 0.47 1 d . U P . 1
H10A H 0.1992 0.5160 -0.1409 0.065 Uiso 0.47 1 calc R U P . 1
Cr1B Cr 0.2949(2) 0.5029(4) -0.2080(2) 0.094(2) Uani 0.4 1 d D U P . 2
C13B C 0.2905(9) 0.4748(14) -0.1442(7) 0.109(3) Uani 0.4 1 d D U P . 2
C14B C 0.3626(6) 0.4888(17) -0.2039(12) 0.106(3) Uani 0.4 1 d D U P . 2
C15B C 0.2859(10) 0.4333(6) -0.2270(10) 0.116(4) Uani 0.4 1 d D U P . 2
C16B C 0.3042(10) 0.5741(6) -0.1938(11) 0.115(4) Uani 0.4 1 d D U P . 2
O7B O 0.2859(8) 0.4479(11) -0.1045(7) 0.135(5) Uani 0.4 1 d D U P . 2
O8B O 0.4092(6) 0.4833(15) -0.1962(8) 0.111(5) Uani 0.4 1 d D U P . 2
O9B O 0.2970(9) 0.3910(8) -0.2259(9) 0.133(5) Uani 0.4 1 d D U P . 2
O10B O 0.3114(11) 0.6171(7) -0.1892(11) 0.147(6) Uani 0.4 1 d D U P . 2
N1B N 0.2873(9) 0.5187(8) -0.2854(5) 0.058(3) Uani 0.4 1 d D U P . 2
N2B N 0.2163(5) 0.5090(8) -0.2168(8) 0.060(3) Uani 0.4 1 d D U P . 2
C1B C 0.2392(8) 0.5260(9) -0.3049(8) 0.057(2) Uani 0.4 1 d . U P . 2
C2B C 0.2291(7) 0.5320(9) -0.3534(7) 0.056(3) Uani 0.4 1 d . U P . 2
H2B H 0.1945 0.5363 -0.3644 0.068 Uiso 0.4 1 calc R U P . 2
C3B C 0.2685(8) 0.5321(9) -0.3892(9) 0.057(3) Uani 0.4 1 d . U P . 2
H3B H 0.2623 0.5283 -0.4249 0.068 Uiso 0.4 1 calc R U P . 2
C5B C 0.3268(14) 0.5206(11) -0.3193(13) 0.057(3) Uani 0.4 1 d . U P . 2
H5B H 0.3601 0.5097 -0.3090 0.069 Uiso 0.4 1 calc R U P . 2
C6B C 0.1983(8) 0.5198(9) -0.2651(8) 0.057(2) Uani 0.4 1 d . U P . 2
C7B C 0.1452(8) 0.5215(10) -0.2777(8) 0.061(3) Uani 0.4 1 d . U P . 2
H7B H 0.1324 0.5225 -0.3119 0.073 Uiso 0.4 1 calc R U P . 2
C8B C 0.1135(11) 0.5215(10) -0.2334(11) 0.056(3) Uani 0.4 1 d . U P . 2
H8B H 0.0774 0.5239 -0.2381 0.067 Uiso 0.4 1 calc R U P . 2
C10B C 0.1832(10) 0.5031(9) -0.1778(11) 0.056(3) Uani 0.4 1 d . U P . 2
H10B H 0.1948 0.4884 -0.1464 0.067 Uiso 0.4 1 calc R U P . 2

loop_
_atom_site_aniso_label
_atom_site_aniso_U_11
_atom_site_aniso_U_22
_atom_site_aniso_U_33
_atom_site_aniso_U_23
_atom_site_aniso_U_13
_atom_site_aniso_U_12
Zr1 0.01867(14) 0.01722(14) 0.01030(12) -0.00127(9) 0.00090(9) 0.00149(8)
O1A 0.013(2) 0.018(2) 0.017(2) 0.0043(19) 0.0040(17) 0.0017(19)
O2A 0.0164(17) 0.0164(17) 0.0164(17) -0.0057(18) -0.0057(18) -0.0057(18)
O1B 0.013(2) 0.016(2) 0.016(2) 0.0020(17) 0.0050(16) 0.0002(18)
O2B 0.0165(15) 0.0165(15) 0.0165(15) 0.001(2) 0.001(2) 0.001(2)
C4 0.027(2) 0.099(5) 0.034(2) 0.013(3) 0.0163(19) 0.015(3)
C9 0.033(2) 0.106(5) 0.032(2) 0.019(3) 0.023(2) 0.018(3)
C11 0.0176(17) 0.052(3) 0.0246(19) 0.0033(19) 0.0109(15) 0.0063(18)
C12 0.025(2) 0.050(3) 0.0176(18) 0.0046(17) 0.0136(15) 0.0061(18)
O3 0.0245(14) 0.0402(18) 0.0181(14) 0.0018(13) 0.0095(12) 0.0088(13)
O4 0.0195(13) 0.0406(18) 0.0251(15) 0.0020(13) 0.0115(12) 0.0061(12)
O5 0.0205(13) 0.0441(18) 0.0200(13) -0.0019(12) 0.0091(11) 0.0047(12)
O6 0.0291(14) 0.0522(19) 0.0213(12) -0.0005(12) 0.0119(11) 0.0038(13)
O6' 0.0291(14) 0.0522(19) 0.0213(12) -0.0005(12) 0.0119(11) 0.0038(13)
Cr1A 0.0331(14) 0.219(6) 0.048(2) 0.009(3) 0.0260(13) -0.016(2)
C13A 0.030(4) 0.229(8) 0.042(4) 0.018(5) 0.014(4) 0.013(5)
C14A 0.038(4) 0.225(8) 0.048(5) 0.026(6) 0.021(4) 0.002(5)
C15A 0.051(4) 0.224(7) 0.050(4) 0.027(5) 0.005(4) 0.010(5)
C16A 0.055(6) 0.224(8) 0.073(7) 0.014(7) 0.011(6) -0.001(7)
O7A 0.065(6) 0.268(12) 0.028(4) 0.007(7) 0.006(4) 0.037(8)
O8A 0.045(5) 0.226(12) 0.053(7) 0.034(8) 0.036(5) 0.005(7)
O9A 0.118(11) 0.231(11) 0.089(10) 0.037(10) -0.001(8) 0.008(10)
O10A 0.103(11) 0.229(11) 0.116(11) -0.004(11) 0.013(9) -0.006(10)
N1A 0.029(3) 0.100(6) 0.033(4) 0.008(4) 0.025(3) 0.018(5)
N2A 0.032(3) 0.098(6) 0.034(4) 0.017(5) 0.023(3) 0.009(4)
C1A 0.029(3) 0.102(6) 0.028(3) 0.012(4) 0.020(3) 0.022(5)
C2A 0.026(3) 0.098(6) 0.029(3) 0.022(5) 0.017(3) 0.025(5)
C3A 0.022(3) 0.093(6) 0.029(3) 0.021(5) 0.018(3) 0.025(5)
C5A 0.027(3) 0.097(7) 0.029(4) 0.006(5) 0.020(3) 0.021(5)
C6A 0.030(3) 0.101(6) 0.035(4) 0.019(4) 0.023(3) 0.016(4)
C7A 0.030(3) 0.097(6) 0.030(4) 0.025(5) 0.024(3) 0.025(5)
C8A 0.033(4) 0.101(7) 0.032(4) 0.026(6) 0.021(3) 0.020(6)
C10A 0.031(4) 0.100(7) 0.030(4) 0.020(6) 0.022(3) 0.012(5)
Cr1B 0.0307(18) 0.223(6) 0.0268(15) 0.036(3) 0.0096(11) 0.029(3)
C13B 0.045(5) 0.229(7) 0.052(4) 0.021(5) 0.009(4) 0.012(5)
C14B 0.046(4) 0.223(8) 0.048(5) 0.026(5) 0.015(4) 0.011(5)
C15B 0.064(6) 0.227(8) 0.057(6) 0.033(7) 0.011(6) 0.010(7)
C16B 0.055(5) 0.225(8) 0.064(6) 0.017(6) 0.019(5) 0.008(6)
O7B 0.080(8) 0.255(13) 0.069(8) 0.034(9) 0.007(7) 0.021(10)
O8B 0.048(6) 0.220(13) 0.063(10) 0.021(10) 0.034(6) 0.007(9)
O9B 0.097(10) 0.213(11) 0.090(10) 0.046(10) -0.005(9) -0.007(10)
O10B 0.104(11) 0.236(11) 0.101(11) 0.011(11) -0.002(9) -0.010(12)
N1B 0.034(4) 0.109(7) 0.030(4) 0.002(5) 0.020(3) 0.016(6)
N2B 0.032(4) 0.111(7) 0.037(4) 0.016(6) 0.020(3) 0.008(5)
C1B 0.030(3) 0.108(6) 0.033(4) 0.012(5) 0.017(3) 0.017(5)
C2B 0.029(4) 0.107(7) 0.033(4) 0.012(6) 0.016(3) 0.018(6)
C3B 0.031(4) 0.106(7) 0.034(4) 0.015(6) 0.012(4) 0.019(6)
C5B 0.033(4) 0.105(7) 0.033(4) 0.007(6) 0.017(4) 0.018(6)
C6B 0.030(3) 0.107(6) 0.034(4) 0.014(5) 0.019(3) 0.015(5)
C7B 0.036(4) 0.111(7) 0.037(4) 0.017(5) 0.020(4) 0.016(5)
C8B 0.032(4) 0.106(7) 0.029(4) 0.018(6) 0.018(4) 0.019(6)
C10B 0.030(4) 0.106(7) 0.031(4) 0.020(6) 0.019(3) 0.012(6)

loop_
_atom_type_symbol
_atom_type_description
_atom_type_scat_dispersion_real
_atom_type_scat_dispersion_imag
_atom_type_scat_source
C C 0.0056 0.0027 'International Tables Vol C Tables 4.2.6.8 and 6.1.1.4'
H H 0.0000 0.0000 'International Tables Vol C Tables 4.2.6.8 and 6.1.1.4'
N N 0.0104 0.0054 'International Tables Vol C Tables 4.2.6.8 and 6.1.1.4'
O O 0.0176 0.0099 'International Tables Vol C Tables 4.2.6.8 and 6.1.1.4'
Cr Cr 0.3643 0.9390 'International Tables Vol C Tables 4.2.6.8 and 6.1.1.4'
Zr Zr -1.2060 0.8399 'International Tables Vol C Tables 4.2.6.8 and 6.1.1.4'

loop_
_geom_angle_atom_site_label_1
_geom_angle_atom_site_label_2
_geom_angle_atom_site_label_3
_geom_angle
_geom_angle_site_symmetry_1
_geom_angle_site_symmetry_3
O1B Zr1 O1B 61.2(2) 2_654 15_655
O1B Zr1 O1B 92.1(3) 2_654 .
O1B Zr1 O1B 61.0(2) 15_655 .
O1B Zr1 O5' 149.1(10) 2_654 18_565
O1B Zr1 O5' 149.4(10) 15_655 18_565
O1B Zr1 O5' 102.7(11) . 18_565
O1B Zr1 O4' 102.8(10) 2_654 15_655
O1B Zr1 O4' 100.2(10) 15_655 15_655
O1B Zr1 O4' 146.5(9) . 15_655
O5' Zr1 O4' 79.6(15) 18_565 15_655
O1B Zr1 O3' 146.6(12) 2_654 .
O1B Zr1 O3' 95.3(11) 15_655 .
O1B Zr1 O3' 96.6(12) . .
O5' Zr1 O3' 59.0(15) 18_565 .
O4' Zr1 O3' 55.4(15) 15_655 .
O2A Zr1 O3 141.42(11) . .
O1B Zr1 O6' 84.87(18) 2_654 22_655
O1B Zr1 O6' 142.57(16) 15_655 22_655
O1B Zr1 O6' 141.46(16) . 22_655
O5' Zr1 O6' 66.6(10) 18_565 22_655
O4' Zr1 O6' 70.6(9) 15_655 22_655
O3' Zr1 O6' 106.9(11) . 22_655
O2A Zr1 O6 85.4(2) . 22_655
O3 Zr1 O6 121.26(13) . 22_655
O1B Zr1 O2B 70.0(2) 2_654 .
O1B Zr1 O2B 106.1(3) 15_655 .
O1B Zr1 O2B 69.7(2) . .
O5' Zr1 O2B 89.7(11) 18_565 .
O4' Zr1 O2B 143.7(9) 15_655 .
O3' Zr1 O2B 143.1(12) . .
O6' Zr1 O2B 73.2(2) 22_655 .
O2A Zr1 O5 83.7(2) . 18_565
O3 Zr1 O5 77.70(15) . 18_565
O6 Zr1 O5 75.71(13) 22_655 18_565
Zr1 O1A Zr1 101.7(2) 3_564 14_565
Zr1 O1A Zr1 101.5(2) 3_564 .
Zr1 O1A Zr1 101.5(2) 14_565 .
Zr1 O2A Zr1 117.45(15) 2_654 3_564
Zr1 O2A Zr1 117.45(15) 2_654 .
Zr1 O2A Zr1 117.45(15) 3_564 .
Zr1 O1B Zr1 117.0(2) 3_564 14_565
Zr1 O1B Zr1 116.4(2) 3_564 .
Zr1 O1B Zr1 116.3(2) 14_565 .
Zr1 O2B Zr1 103.7(3) 2_654 3_564
Zr1 O2B Zr1 103.7(3) 2_654 .
Zr1 O2B Zr1 103.7(3) 3_564 .
C5A C4 C3A 117.8(12) . .
C5B C4 C3B 116.2(18) . .
C5A C4 C11 119.2(11) . .
C3A C4 C11 122.3(7) . .
C10B C9 C8B 115.8(16) . .
C10A C9 C8A 117.6(13) . .
C10A C9 C12 120.1(10) . .
C8A C9 C12 120.9(10) . .
O4 C11 O3 128.0(4) . .
O4 C11 C4 116.7(4) . .
O3 C11 C4 115.3(4) . .
O6 C12 O5 127.4(4) . .
O6 C12 C9 116.7(4) . .
O5 C12 C9 115.8(4) . .
C11 O3 Zr1 132.7(3) . .
C11 O4 Zr1 129.9(3) . 14_565
C12 O5 Zr1 133.1(3) . 19_656
C12 O6 Zr1 131.2(3) . 22
C13A Cr1A C14A 92.8(9) . .
C13A Cr1A C15A 82.5(12) . .
C14A Cr1A C15A 81.6(13) . .
C13A Cr1A C16A 74.1(13) . .
C14A Cr1A C16A 89.2(14) . .
C15A Cr1A C16A 154.4(11) . .
C13A Cr1A N2A 97.6(7) . .
C14A Cr1A N2A 166.6(12) . .
C15A Cr1A N2A 91.5(8) . .
C16A Cr1A N2A 101.6(9) . .
C13A Cr1A N1A 171.8(7) . .
C14A Cr1A N1A 95.4(9) . .
C15A Cr1A N1A 98.0(8) . .
C16A Cr1A N1A 106.6(10) . .
N2A Cr1A N1A 74.2(6) . .
O7A C13A Cr1A 173(3) . .
O8A C14A Cr1A 173(3) . .
O9A C15A Cr1A 153(2) . .
O10A C16A Cr1A 159(2) . .
C5A N1A C1A 113.5(14) . .
C5A N1A Cr1A 125.5(13) . .
C1A N1A Cr1A 120.7(9) . .
C10A N2A C6A 116.0(13) . .
C10A N2A Cr1A 124.2(12) . .
C6A N2A Cr1A 119.8(9) . .
C2A C1A N1A 123.0(11) . .
C2A C1A C6A 126.1(14) . .
N1A C1A C6A 110.7(12) . .
C1A C2A C3A 121.2(12) . .
C1A C2A H2A 119.4 . .
C3A C2A H2A 119.4 . .
C2A C3A C4 116.8(11) . .
C2A C3A H3A 121.6 . .
C4 C3A H3A 121.6 . .
N1A C5A C4 127.0(19) . .
N1A C5A H5A 116.5 . .
C4 C5A H5A 116.5 . .
N2A C6A C7A 123.6(11) . .
N2A C6A C1A 114.4(13) . .
C7A C6A C1A 121.9(14) . .
C8A C7A C6A 120.0(14) . .
C8A C7A H7A 120.0 . .
C6A C7A H7A 120.0 . .
C7A C8A C9 116.3(16) . .
C7A C8A H8A 121.8 . .
C9 C8A H8A 121.8 . .
N2A C10A C9 124.8(17) . .
N2A C10A H10A 117.6 . .
C9 C10A H10A 117.6 . .
C14B Cr1B C13B 85.8(11) . .
C14B Cr1B C15B 86.6(17) . .
C13B Cr1B C15B 81.2(14) . .
C14B Cr1B C16B 93.6(17) . .
C13B Cr1B C16B 102.8(15) . .
C15B Cr1B C16B 176.0(13) . .
C14B Cr1B N2B 172.1(16) . .
C13B Cr1B N2B 94.1(10) . .
C15B Cr1B N2B 85.5(11) . .
C16B Cr1B N2B 94.1(11) . .
C14B Cr1B N1B 101.0(11) . .
C13B Cr1B N1B 164.8(14) . .
C15B Cr1B N1B 85.6(10) . .
C16B Cr1B N1B 90.4(11) . .
N2B Cr1B N1B 77.3(8) . .
O7B C13B Cr1B 169(3) . .
O8B C14B Cr1B 172(4) . .
O9B C15B Cr1B 153(3) . .
O10B C16B Cr1B 174(3) . .
C5B N1B C1B 116.7(18) . .
C5B N1B Cr1B 124.7(18) . .
C1B N1B Cr1B 118.6(13) . .
C10B N2B C6B 120.0(16) . .
C10B N2B Cr1B 122.9(16) . .
C6B N2B Cr1B 117.2(12) . .
C2B C1B N1B 124.4(15) . .
C2B C1B C6B 122.8(18) . .
N1B C1B C6B 112.3(16) . .
C1B C2B C3B 120.2(17) . .
C1B C2B H2B 119.9 . .
C3B C2B H2B 119.9 . .
C2B C3B C4 115.9(17) . .
C2B C3B H3B 122.1 . .
C4 C3B H3B 122.1 . .
N1B C5B C4 120(2) . .
N1B C5B H5B 119.8 . .
C4 C5B H5B 119.8 . .
N2B C6B C7B 123.4(15) . .
N2B C6B C1B 114.5(16) . .
C7B C6B C1B 121.9(17) . .
C8B C7B C6B 112.2(18) . .
C8B C7B H7B 123.9 . .
C6B C7B H7B 123.9 . .
C9 C8B C7B 124(2) . .
C9 C8B H8B 118.0 . .
C7B C8B H8B 118.0 . .
N2B C10B C9 121(2) . .
N2B C10B H10B 119.6 . .
C9 C10B H10B 119.6 . .

loop_
_geom_bond_atom_site_label_1
_geom_bond_atom_site_label_2
_geom_bond_distance
_geom_bond_site_symmetry_2
Zr1 O2A 2.0423(16) .
Zr1 O1B 2.046(5) 2_654
Zr1 O1B 2.048(5) 15_655
Zr1 O1B 2.062(5) .
Zr1 O5' 2.08(4) 18_565
Zr1 O4' 2.10(3) 15_655
Zr1 O3' 2.170(19) .
Zr1 O3 2.186(3) .
Zr1 O6' 2.208(3) 22_655
Zr1 O6 2.208(3) 22_655
Zr1 O2B 2.220(5) .
Zr1 O5 2.224(3) 18_565
O1A Zr1 2.250(5) 3_564
O1A Zr1 2.253(5) 14_565
O2A Zr1 2.0422(16) 2_654
O2A Zr1 2.0422(16) 3_564
O1B Zr1 2.046(5) 3_564
O1B Zr1 2.049(5) 14_565
O2B Zr1 2.220(5) 2_654
O2B Zr1 2.220(5) 3_564
C4 C5A 1.37(3) .
C4 C5B 1.39(3) .
C4 C3A 1.417(15) .
C4 C3B 1.42(2) .
C4 C11 1.496(6) .
C9 C10B 1.39(3) .
C9 C8B 1.41(3) .
C9 C10A 1.43(2) .
C9 C8A 1.44(2) .
C9 C12 1.474(6) .
C11 O4 1.259(6) .
C11 O3 1.269(6) .
C12 O6 1.249(6) .
C12 O5 1.268(6) .
O4 Zr1 2.239(3) 14_565
O5 Zr1 2.224(3) 19_656
O6 Zr1 2.208(3) 22
O4' Zr1 2.10(3) 14_565
O5' Zr1 2.08(4) 19_656
Cr1A C13A 1.778(11) .
Cr1A C14A 1.809(12) .
Cr1A C15A 1.889(10) .
Cr1A C16A 1.894(10) .
Cr1A N2A 2.093(10) .
Cr1A N1A 2.097(10) .
C13A O7A 1.210(12) .
C14A O8A 1.226(14) .
C15A O9A 1.142(10) .
C16A O10A 1.134(10) .
N1A C5A 1.35(2) .
N1A C1A 1.40(2) .
N2A C10A 1.325(19) .
N2A C6A 1.38(2) .
C1A C2A 1.375(19) .
C1A C6A 1.461(17) .
C2A C3A 1.388(15) .
C2A H2A 0.9500 .
C3A H3A 0.9500 .
C5A H5A 0.9500 .
C6A C7A 1.41(2) .
C7A C8A 1.40(2) .
C7A H7A 0.9500 .
C8A H8A 0.9500 .
C10A H10A 0.9500 .
Cr1B C14B 1.804(14) .
Cr1B C13B 1.816(13) .
Cr1B C15B 1.892(10) .
Cr1B C16B 1.905(10) .
Cr1B N2B 2.065(12) .
Cr1B N1B 2.066(12) .
C13B O7B 1.254(16) .
C14B O8B 1.237(15) .
C15B O9B 1.139(10) .
C16B O10B 1.140(10) .
N1B C5B 1.36(3) .
N1B C1B 1.36(3) .
N2B C10B 1.34(2) .
N2B C6B 1.37(3) .
C1B C2B 1.30(3) .
C1B C6B 1.50(2) .
C2B C3B 1.39(2) .
C2B H2B 0.9500 .
C3B H3B 0.9500 .
C5B H5B 0.9500 .
C6B C7B 1.42(3) .
C7B C8B 1.42(3) .
C7B H7B 0.9500 .
C8B H8B 0.9500 .
C10B H10B 0.9500 .
